data_4508438
loop_
_publ_author_name
'Karanam, Maheswararao'
'Choudhury, Angshuman Roy'

_publ_section_title
;
 Study of Halogen-Mediated Weak Interactions in a Series of
 Halogen-Substituted Azobenzenes
;
_journal_issue 11
_journal_name_full 'Crystal Growth &amp; Design'
_journal_page_first 4803
_journal_paper_doi 10.1021/cg400967k
_journal_volume 13
_journal_year 2013
_chemical_formula_moiety 'C12 H8 Cl2 N2'
_chemical_formula_sum 'C12 H8 Cl2 N2'
_chemical_formula_weight 251.1
_chemical_name_systematic
;
(E)-bis(2-chlorophenyl)diazene
;
_space_group_crystal_system monoclinic
_space_group_IT_number 14
_space_group_name_Hall '-P 2ybc'
_space_group_name_H-M_alt 'P 1 21/c 1'
_symmetry_space_group_name_Hall '-P 2ybc'
_symmetry_space_group_name_H-M 'P 1 21/c 1'
_atom_sites_solution_hydrogens geom
_atom_sites_solution_primary direct
_atom_sites_solution_secondary difmap
_audit_creation_date 2012-05-18T18:38:15-00:00
_audit_creation_method 'WinGX routine CIF_UPDATE'
_cell_angle_alpha 90
_cell_angle_beta 113.889(2)
_cell_angle_gamma 90
_cell_formula_units_Z 2
_cell_length_a 11.4948(10)
_cell_length_b 3.8134(3)
_cell_length_c 13.5210(11)
_cell_measurement_reflns_used 2989
_cell_measurement_temperature 100
_cell_measurement_theta_max 33.08
_cell_measurement_theta_min 3.073
_cell_volume 541.91(8)
_computing_data_reduction 'SAINT v7.68A (Bruker, 2009)'
_computing_molecular_graphics
;
O. V. Dolomanov, L. J. Bourhis, R. J. Gildea, J. A. K. Howard and H. Puschmann,
OLEX2: a complete structure solution, refinement and analysis program.
        J. Appl. Cryst. (2009). 42, 339-341.
;
_computing_publication_material
;
O. V. Dolomanov, L. J. Bourhis, R. J. Gildea, J. A. K. Howard and H. Puschmann,
OLEX2: a complete structure solution, refinement and analysis program.
        J. Appl. Cryst. (2009). 42, 339-341.
;
_computing_structure_refinement
;
        SHELXL, G.M. Sheldrick, Acta Cryst.
        2008). A64, 112-122
;
_computing_structure_solution 'SHELXS-97 (Sheldrick, 1990)'
_diffrn_ambient_temperature 100
_diffrn_detector_area_resol_mean 8
_diffrn_measured_fraction_theta_full 0.999
_diffrn_measured_fraction_theta_max 0.931
_diffrn_measurement_device_type 'Bruker SMART APEX CCD area detector'
_diffrn_measurement_method '\w and \f scans'
_diffrn_radiation_monochromator graphite
_diffrn_radiation_type MoK\a
_diffrn_radiation_wavelength 0.71073
_diffrn_reflns_av_R_equivalents 0.0124
_diffrn_reflns_limit_h_max 17
_diffrn_reflns_limit_h_min -17
_diffrn_reflns_limit_k_max 4
_diffrn_reflns_limit_k_min -5
_diffrn_reflns_limit_l_max 20
_diffrn_reflns_limit_l_min -18
_diffrn_reflns_number 4709
_diffrn_reflns_theta_full 25
_diffrn_reflns_theta_max 33.42
_diffrn_reflns_theta_min 3.07
_diffrn_source 'sealed tube'
_exptl_absorpt_coefficient_mu 0.568
_exptl_absorpt_correction_T_max 0.7466
_exptl_absorpt_correction_T_min 0.6643
_exptl_absorpt_correction_type multi-scan
_exptl_absorpt_process_details
;
        SADABS-2008/1 (Bruker,2008) was used for absorption correction.
        R(int) was 0.0373 before and 0.0235 after correction.
        The Ratio of minimum to maximum transmission is 0.8898.
        The \l/2 correction factor is 0.0015.
;
_exptl_crystal_colour 'clear dark orange'
_exptl_crystal_density_diffrn 1.539
_exptl_crystal_density_method 'not measured'
_exptl_crystal_description block
_exptl_crystal_F_000 256
_exptl_crystal_size_max 0.2
_exptl_crystal_size_mid 0.2
_exptl_crystal_size_min 0.15
_refine_diff_density_max 0.618
_refine_diff_density_min -0.335
_refine_diff_density_rms 0.061
_refine_ls_extinction_method none
_refine_ls_goodness_of_fit_ref 1.073
_refine_ls_hydrogen_treatment constr
_refine_ls_matrix_type full
_refine_ls_number_parameters 73
_refine_ls_number_reflns 1959
_refine_ls_number_restraints 0
_refine_ls_restrained_S_all 1.073
_refine_ls_R_factor_all 0.0322
_refine_ls_R_factor_gt 0.0272
_refine_ls_shift/su_max 0
_refine_ls_shift/su_mean 0
_refine_ls_structure_factor_coef Fsqd
_refine_ls_weighting_details 'calc w=1/[\s^2^(Fo^2^)+(0.0417P)^2^+0.1868P] where P=(Fo^2^+2Fc^2^)/3'
_refine_ls_weighting_scheme calc
_refine_ls_wR_factor_gt 0.0732
_refine_ls_wR_factor_ref 0.0768
_reflns_number_gt 1735
_reflns_number_total 1959
_reflns_threshold_expression >2sigma(I)
_cod_data_source_file cg400967k_si_002.cif
_cod_data_source_block az07_100k_0m
_cod_depositor_comments
;
The following automatic conversions were performed:

'_refine_ls_hydrogen_treatment' value 'CONSTR' changed to 'constr'
according to /home/saulius/struct/CIF-dictionaries/cif_core.dic
dictionary named 'cif_core.dic' version 2.4.2 from 2011-04-26.

Automatic conversion script
Id: cif_fix_values 1891 2012-01-12 08:04:46Z andrius 
;
_cod_database_code 4508438

loop_
_space_group_symop_id
_space_group_symop_operation_xyz
1 'x, y, z'
2 '-x, y+1/2, -z+1/2'
3 '-x, -y, -z'
4 'x, -y-1/2, z-1/2'

loop_
_atom_site_label
_atom_site_type_symbol
_atom_site_fract_x
_atom_site_fract_y
_atom_site_fract_z
_atom_site_U_iso_or_equiv
_atom_site_adp_type
_atom_site_occupancy
_atom_site_symmetry_multiplicity
_atom_site_calc_flag
_atom_site_refinement_flags
Cl1 Cl 0.17951(2) 0.27695(7) 0.442639(17) 0.01607(8) Uani 1 1 d .
N1 N 0.44217(7) 0.4920(2) 0.49137(6) 0.01459(16) Uani 1 1 d .
C1 C 0.18376(9) 0.6510(3) 0.16875(8) 0.01559(17) Uani 1 1 d .
H1 H 0.1241 0.6875 0.0964 0.019 Uiso 1 1 calc R
C2 C 0.31100(10) 0.7438(3) 0.19864(8) 0.01562(18) Uani 1 1 d .
H2 H 0.3379 0.8411 0.1467 0.019 Uiso 1 1 calc R
C3 C 0.39787(9) 0.6933(3) 0.30434(8) 0.01457(17) Uani 1 1 d .
H3 H 0.4843 0.7585 0.3249 0.017 Uiso 1 1 calc R
C4 C 0.35916(8) 0.5471(3) 0.38108(7) 0.01255(16) Uani 1 1 d .
C5 C 0.23122(8) 0.4566(3) 0.34949(7) 0.01271(16) Uani 1 1 d .
C6 C 0.14366(9) 0.5058(3) 0.24382(7) 0.01440(17) Uani 1 1 d .
H6 H 0.0572 0.4409 0.223 0.017 Uiso 1 1 calc R

loop_
_atom_site_aniso_label
_atom_site_aniso_U_11
_atom_site_aniso_U_22
_atom_site_aniso_U_33
_atom_site_aniso_U_23
_atom_site_aniso_U_13
_atom_site_aniso_U_12
Cl1 0.01631(11) 0.02005(13) 0.01301(11) -0.00008(8) 0.00714(8) -0.00349(8)
N1 0.0133(3) 0.0172(4) 0.0121(3) 0.0006(3) 0.0039(3) -0.0001(3)
C1 0.0171(4) 0.0166(4) 0.0119(4) 0.0011(3) 0.0047(3) 0.0021(3)
C2 0.0178(4) 0.0168(4) 0.0131(4) 0.0020(3) 0.0071(3) 0.0017(3)
C3 0.0148(4) 0.0158(4) 0.0139(4) 0.0018(3) 0.0067(3) 0.0008(3)
C4 0.0133(4) 0.0134(4) 0.0109(3) -0.0002(3) 0.0048(3) 0.0007(3)
C5 0.0143(4) 0.0130(4) 0.0117(3) -0.0004(3) 0.0062(3) 0.0002(3)
C6 0.0135(4) 0.0152(4) 0.0132(4) -0.0009(3) 0.0040(3) 0.0004(3)

loop_
_atom_type_symbol
_atom_type_description
_atom_type_scat_dispersion_real
_atom_type_scat_dispersion_imag
_atom_type_scat_source
C C 0.0033 0.0016 'International Tables Vol C Tables 4.2.6.8 and 6.1.1.4'
H H 0 0 'International Tables Vol C Tables 4.2.6.8 and 6.1.1.4'
Cl Cl 0.1484 0.1585 'International Tables Vol C Tables 4.2.6.8 and 6.1.1.4'
N N 0.0061 0.0033 'International Tables Vol C Tables 4.2.6.8 and 6.1.1.4'

loop_
_geom_angle_atom_site_label_1
_geom_angle_atom_site_label_2
_geom_angle_atom_site_label_3
_geom_angle
_geom_angle_site_symmetry_1
N1 N1 C4 113.46(10) 3_666
C2 C1 H1 119.7 .
C6 C1 H1 119.7 .
C6 C1 C2 120.56(9) .
C1 C2 H2 120.1 .
C3 C2 C1 119.75(9) .
C3 C2 H2 120.1 .
C2 C3 H3 119.8 .
C2 C3 C4 120.47(9) .
C4 C3 H3 119.8 .
C3 C4 N1 123.77(8) .
C5 C4 N1 117.36(8) .
C5 C4 C3 118.85(8) .
C4 C5 Cl1 120.15(7) .
C6 C5 Cl1 118.79(7) .
C6 C5 C4 121.06(8) .
C1 C6 H6 120.3 .
C5 C6 C1 119.31(8) .
C5 C6 H6 120.3 .

loop_
_geom_bond_atom_site_label_1
_geom_bond_atom_site_label_2
_geom_bond_distance
_geom_bond_site_symmetry_2
Cl1 C5 1.7366(9) .
N1 N1 1.2547(15) 3_666
N1 C4 1.4233(12) .
C1 H1 0.95 .
C1 C2 1.3961(14) .
C1 C6 1.3885(13) .
C2 H2 0.95 .
C2 C3 1.3859(13) .
C3 H3 0.95 .
C3 C4 1.3998(13) .
C4 C5 1.3983(13) .
C5 C6 1.3874(12) .
C6 H6 0.95 .

loop_
_geom_torsion_atom_site_label_1
_geom_torsion_atom_site_label_2
_geom_torsion_atom_site_label_3
_geom_torsion_atom_site_label_4
_geom_torsion
_geom_torsion_site_symmetry_1
Cl1 C5 C6 C1 179.67(8) .
N1 N1 C4 C3 -15.83(16) 3_666
N1 N1 C4 C5 165.83(11) 3_666
N1 C4 C5 Cl1 -1.21(13) .
N1 C4 C5 C6 179.22(9) .
C1 C2 C3 C4 0.59(15) .
C2 C1 C6 C5 0.61(15) .
C2 C3 C4 N1 -179.02(9) .
C2 C3 C4 C5 -0.71(15) .
C3 C4 C5 Cl1 -179.63(7) .
C3 C4 C5 C6 0.80(15) .
C4 C5 C6 C1 -0.75(15) .
C6 C1 C2 C3 -0.54(15) .
